data_7249162
loop_
_publ_author_name
'Romero-Soto, Christian A.'
'Iglesias, Ana L.'
'Vel\'azquez-Ham, Amor F.'
'Camarena-D\'iaz, Juan P.'
'Correa-Ayala, Erick'
'Gomez-Lopez, Jessica L.'
'Ch\'avez, Daniel'
'Ochoa-Ter\'an, Adri\'an'
'Aguirre, Gerardo'
'Rheingold, Arnold L.'
'Grotjahn, Douglas B.'
'Parra-Hake, Miguel'
'Miranda-Soto, Valent\'in'

_publ_section_title
;
 Ruthenium complexes with triazenide ligands bearing an N-heterocyclic
 moiety, and their catalytic properties in the reduction of nitroarenes
;
_journal_issue 33
_journal_name_full 'RSC Advances'
_journal_page_first 24019
_journal_page_last 24030
_journal_paper_doi 10.1039/D4RA04813J
_journal_volume 14
_journal_year 2024
_chemical_formula_moiety 'C25 H24 Cl2 N4 Ru'
_chemical_formula_sum 'C25 H24 Cl2 N4 Ru'
_chemical_formula_weight 552.45
_chemical_name_common RuCl-triazenide-Quinoline
_chemical_name_systematic '[RuCl(1-ClPh-3-quinolinetriazenide)(p-cymene)]'
_space_group_crystal_system orthorhombic
_space_group_IT_number 19
_space_group_name_Hall 'P 2ac 2ab'
_space_group_name_H-M_alt 'P 21 21 21'
_atom_sites_solution_hydrogens geom
_atom_sites_solution_primary dual
_audit_creation_date 2021-05-21
_audit_creation_method
;
Olex2 1.2-ac3
(compiled 2017.08.10 svn.r3458 for OlexSys, GUI svn.r5381)
;
_audit_update_record
;
2021-06-01 deposited with the CCDC.	2024-07-19 downloaded from the CCDC.
;
_cell_angle_alpha 90
_cell_angle_beta 90
_cell_angle_gamma 90
_cell_formula_units_Z 4
_cell_length_a 7.96150(10)
_cell_length_b 11.85520(10)
_cell_length_c 25.7291(2)
_cell_measurement_reflns_used 9310
_cell_measurement_temperature 293.4(3)
_cell_measurement_theta_max 70.7000
_cell_measurement_theta_min 1.7150
_cell_volume 2428.45(4)
_computing_cell_refinement 'CrysAlisPro 1.171.40.80a (Rigaku OD, 2020)'
_computing_data_collection 'CrysAlisPro 1.171.40.80a (Rigaku OD, 2020)'
_computing_data_reduction 'CrysAlisPro 1.171.40.80a (Rigaku OD, 2020)'
_computing_molecular_graphics 'Olex2 (Dolomanov et al., 2009)'
_computing_publication_material 'Olex2 (Dolomanov et al., 2009)'
_computing_structure_refinement 'ShelXL (Sheldrick, 2015)'
_computing_structure_solution 'ShelXT (Sheldrick, 2015)'
_diffrn_ambient_environment air
_diffrn_ambient_temperature 293.4(3)
_diffrn_detector 'CCD plate'
_diffrn_detector_area_resol_mean 5.1970
_diffrn_detector_type AtlasS2
_diffrn_measured_fraction_theta_full 1.000
_diffrn_measured_fraction_theta_max 0.994
_diffrn_measurement_details
;
List of Runs (angles in degrees, time in seconds):

  # Type    Start    End  Width  t~exp~   \w     \q     \k     \f   Frames
#--------------------------------------------------------------------------
  1  \w    -42.00  92.00   1.00    1.00    --    0.00  57.00 -90.00  134
  2  \w     85.00 149.00   1.00    1.00    --   54.67 148.00  59.00   64
  3  \w     97.00 146.00   1.00    1.00    --   54.67 125.00  30.00   49
  4  \w    -39.00 149.00   1.00    1.00    --   54.67  19.00 -30.00  188
  5  \w     61.00 146.00   1.00    1.00    --  109.35 178.00   0.00   85
  6  \w     18.00 109.00   1.00    1.00    --  109.35-111.00-180.00   91
  7  \w     63.00 178.00   1.00    1.00    --  109.35  38.00-180.00  115
  8  \w    103.00 178.00   1.00    1.00    --  109.35  77.00 -90.00   75
  9  \w    104.00 178.00   1.00    1.00    --  109.35 111.00 150.00   74
 10  \w    -99.00 -37.00   1.00    1.00    --    0.00 178.00   0.00   62
 11  \w     97.00 146.00   1.00    1.00    --   54.67 125.00-150.00   49
 12  \w      8.00 145.00   1.00    1.00    --   54.67  38.00 120.00  137
 13  \w     65.00 165.00   1.00    1.00    --  109.35  64.00  90.00  100
 14  \w     68.00 178.00   1.00    1.00    --  109.35  50.00   0.00  110
;
_diffrn_measurement_device 'four-circle diffractometer'
_diffrn_measurement_device_type 'SuperNova, Dual, Cu at home/near, AtlasS2'
_diffrn_measurement_method '\w scans'
_diffrn_orient_matrix_type 'CrysAlisPro convention (1999,Acta A55,543-557)'
_diffrn_orient_matrix_UB_11 -0.0016842000
_diffrn_orient_matrix_UB_12 -0.1050049000
_diffrn_orient_matrix_UB_13 -0.0352662000
_diffrn_orient_matrix_UB_21 0.0297828000
_diffrn_orient_matrix_UB_22 -0.0758028000
_diffrn_orient_matrix_UB_23 0.0477567000
_diffrn_orient_matrix_UB_31 -0.1911779000
_diffrn_orient_matrix_UB_32 -0.0108686000
_diffrn_orient_matrix_UB_33 0.0077666000
_diffrn_radiation_monochromator mirror
_diffrn_radiation_probe x-ray
_diffrn_radiation_type CuK\a
_diffrn_radiation_wavelength 1.54184
_diffrn_reflns_av_R_equivalents 0.0330
_diffrn_reflns_av_unetI/netI 0.0340
_diffrn_reflns_Laue_measured_fraction_full 1.000
_diffrn_reflns_Laue_measured_fraction_max 0.994
_diffrn_reflns_limit_h_max 7
_diffrn_reflns_limit_h_min -9
_diffrn_reflns_limit_k_max 14
_diffrn_reflns_limit_k_min -14
_diffrn_reflns_limit_l_max 31
_diffrn_reflns_limit_l_min -30
_diffrn_reflns_number 12917
_diffrn_reflns_point_group_measured_fraction_full 0.981
_diffrn_reflns_point_group_measured_fraction_max 0.964
_diffrn_reflns_theta_full 67.684
_diffrn_reflns_theta_max 70.808
_diffrn_reflns_theta_min 3.436
_diffrn_source 'micro-focus sealed X-ray tube'
_diffrn_source_type 'SuperNova (Cu) X-ray Source'
_exptl_absorpt_coefficient_mu 7.401
_exptl_absorpt_correction_T_max 1.00000
_exptl_absorpt_correction_T_min 0.50645
_exptl_absorpt_correction_type multi-scan
_exptl_absorpt_process_details
;
CrysAlisPro 1.171.40.80a (Rigaku Oxford Diffraction, 2020)
Empirical absorption correction using spherical harmonics,
 implemented in SCALE3 ABSPACK scaling algorithm.
;
_exptl_crystal_colour 'translucent intense red'
_exptl_crystal_density_diffrn 1.511
_exptl_crystal_description block
_exptl_crystal_F_000 1120
_exptl_crystal_recrystallization_method 'Re-crystallisation from solvent: acetone-d6'
_exptl_crystal_size_max 0.301
_exptl_crystal_size_mid 0.145
_exptl_crystal_size_min 0.123
_refine_diff_density_max 0.376
_refine_diff_density_min -0.670
_refine_diff_density_rms 0.067
_refine_ls_abs_structure_details
;
 Flack x determined using 1719 quotients [(I+)-(I-)]/[(I+)+(I-)]
 (Parsons, Flack and Wagner, Acta Cryst. B69 (2013) 249-259).
;
_refine_ls_abs_structure_Flack -0.016(7)
_refine_ls_extinction_method none
_refine_ls_goodness_of_fit_ref 1.043
_refine_ls_hydrogen_treatment constr
_refine_ls_matrix_type full
_refine_ls_number_parameters 292
_refine_ls_number_reflns 4509
_refine_ls_number_restraints 0
_refine_ls_restrained_S_all 1.043
_refine_ls_R_factor_all 0.0321
_refine_ls_R_factor_gt 0.0309
_refine_ls_shift/su_max 0.001
_refine_ls_shift/su_mean 0.000
_refine_ls_structure_factor_coef Fsqd
_refine_ls_weighting_details 'w=1/[\s^2^(Fo^2^)+(0.0490P)^2^+0.2080P] where P=(Fo^2^+2Fc^2^)/3'
_refine_ls_weighting_scheme calc
_refine_ls_wR_factor_gt 0.0779
_refine_ls_wR_factor_ref 0.0787
_reflns_Friedel_coverage 0.692
_reflns_Friedel_fraction_full 0.956
_reflns_Friedel_fraction_max 0.923
_reflns_number_gt 4357
_reflns_number_total 4509
_reflns_threshold_expression 'I > 2\s(I)'
_cod_data_source_file d4ra04813j2.cif
_cod_data_source_block vm1285-165-1
_cod_database_code 7249162
_shelx_shelxl_version_number 2017/1
_chemical_oxdiff_formula CHNClRu
_shelx_space_group_comment
;
The symmetry employed for this shelxl refinement is uniquely defined
by the following loop, which should always be used as a source of
symmetry information in preference to the above space-group names.
They are only intended as comments.
;
_diffrn_oxdiff_digest_frames
;
01d92df16dda85d01b6f0379dc97f7ab5100038fb3e
;
_reflns_odcompleteness_completeness 100.00
_reflns_odcompleteness_iscentric 1
_reflns_odcompleteness_theta 66.97
_olex2_refinement_description
;
1. Fixed Uiso
 At 1.2 times of:
  All C(H) groups
 At 1.5 times of:
  All C(H,H,H) groups
2.a Ternary CH refined with riding coordinates:
 C22(H22)
2.b Aromatic/amide H refined with riding coordinates:
 C2(H2), C3(H3), C5(H5), C6(H6), C7(H7), C8(H8), C11(H11), C12(H12), C14(H14),
 C15(H15), C17(H17), C18(H18), C20(H20), C21(H21)
2.c Idealised Me refined as rotating group:
 C23(H23A,H23B,H23C), C24(H24A,H24B,H24C), C25(H25A,H25B,H25C)
;
_olex2_date_sample_data_collection 2021-05-21
_olex2_submission_special_instructions 'No special instructions were received'
_oxdiff_exptl_absorpt_empirical_details
;
Empirical correction (ABSPACK) includes:
- Absorption correction using spherical harmonics
- Frame scaling
;
_oxdiff_exptl_absorpt_empirical_full_max 1.687
_oxdiff_exptl_absorpt_empirical_full_min 0.737

loop_
_space_group_symop_operation_xyz
'x, y, z'
'-x+1/2, -y, z+1/2'
'-x, y+1/2, -z+1/2'
'x+1/2, -y+1/2, -z'

loop_
_atom_site_label
_atom_site_type_symbol
_atom_site_fract_x
_atom_site_fract_y
_atom_site_fract_z
_atom_site_U_iso_or_equiv
_atom_site_adp_type
_atom_site_occupancy
_atom_site_site_symmetry_order
_atom_site_calc_flag
_atom_site_refinement_flags_posn
_atom_site_refinement_flags_adp
_atom_site_refinement_flags_occupancy
_atom_site_disorder_assembly
_atom_site_disorder_group
C1 C 0.0589(7) 0.3129(3) 0.39258(16) 0.0352(10) Uani 1 1 d . . . . .
C2 C -0.0253(8) 0.2151(4) 0.41166(18) 0.0446(12) Uani 1 1 d . . . . .
H2 H -0.060490 0.211147 0.446084 0.054 Uiso 1 1 calc R . . . .
C3 C -0.0527(8) 0.1294(4) 0.3791(2) 0.0488(13) Uani 1 1 d . . . . .
H3 H -0.108138 0.065261 0.390932 0.059 Uiso 1 1 calc R . . . .
C4 C 0.0020(7) 0.1350(4) 0.32648(18) 0.0421(11) Uani 1 1 d . . . . .
C5 C -0.0197(8) 0.0476(4) 0.2900(2) 0.0566(15) Uani 1 1 d . . . . .
H5 H -0.075378 -0.017867 0.300006 0.068 Uiso 1 1 calc R . . . .
C6 C 0.0390(9) 0.0568(5) 0.2406(2) 0.0635(17) Uani 1 1 d . . . . .
H6 H 0.022708 -0.001402 0.216966 0.076 Uiso 1 1 calc R . . . .
C7 C 0.1239(9) 0.1547(5) 0.2258(2) 0.0641(17) Uani 1 1 d . . . . .
H7 H 0.166769 0.160334 0.192298 0.077 Uiso 1 1 calc R . . . .
C8 C 0.1453(8) 0.2427(4) 0.25991(18) 0.0516(14) Uani 1 1 d . . . . .
H8 H 0.200356 0.307734 0.249063 0.062 Uiso 1 1 calc R . . . .
C9 C 0.0841(7) 0.2350(4) 0.31132(17) 0.0391(11) Uani 1 1 d . . . . .
C10 C 0.0852(7) 0.5025(4) 0.54842(16) 0.0382(10) Uani 1 1 d . . . . .
C11 C 0.1509(7) 0.5984(4) 0.57167(17) 0.0430(10) Uani 1 1 d . . . . .
H11 H 0.213014 0.649247 0.551977 0.052 Uiso 1 1 calc R . . . .
C12 C 0.1245(7) 0.6190(5) 0.62418(19) 0.0527(14) Uani 1 1 d . . . . .
H12 H 0.168801 0.683169 0.639787 0.063 Uiso 1 1 calc R . . . .
C13 C 0.0325(9) 0.5436(6) 0.65265(19) 0.0626(16) Uani 1 1 d . . . . .
C14 C -0.0341(8) 0.4467(6) 0.63046(19) 0.0609(15) Uani 1 1 d . . . . .
H14 H -0.093793 0.395489 0.650675 0.073 Uiso 1 1 calc R . . . .
C15 C -0.0109(8) 0.4272(5) 0.57819(19) 0.0529(12) Uani 1 1 d . . . . .
H15 H -0.059027 0.364226 0.562618 0.063 Uiso 1 1 calc R . . . .
C16 C 0.4339(7) 0.5342(4) 0.39835(19) 0.0419(11) Uani 1 1 d . . . . .
C17 C 0.3323(7) 0.5718(4) 0.35644(16) 0.0451(11) Uani 1 1 d . . . . .
H17 H 0.323873 0.527742 0.326643 0.054 Uiso 1 1 calc R . . . .
C18 C 0.2444(8) 0.6740(4) 0.3592(2) 0.0519(13) Uani 1 1 d . . . . .
H18 H 0.178479 0.696481 0.331175 0.062 Uiso 1 1 calc R . . . .
C19 C 0.2542(8) 0.7443(4) 0.4042(2) 0.0538(14) Uani 1 1 d . . . . .
C20 C 0.3554(8) 0.7081(5) 0.4452(2) 0.0525(14) Uani 1 1 d . . . . .
H20 H 0.366377 0.752765 0.474760 0.063 Uiso 1 1 calc R . . . .
C21 C 0.4414(7) 0.6037(5) 0.4422(2) 0.0473(13) Uani 1 1 d . . . . .
H21 H 0.505285 0.580529 0.470542 0.057 Uiso 1 1 calc R . . . .
C22 C 0.5178(8) 0.4181(5) 0.3945(3) 0.0628(15) Uani 1 1 d . . . . .
H22 H 0.430716 0.365068 0.383268 0.075 Uiso 1 1 calc R . . . .
C23 C 0.5810(11) 0.3762(6) 0.4467(3) 0.088(3) Uani 1 1 d . . . . .
H23A H 0.665892 0.426598 0.459486 0.132 Uiso 1 1 calc GR . . . .
H23B H 0.627679 0.302095 0.442703 0.132 Uiso 1 1 calc GR . . . .
H23C H 0.489347 0.373553 0.470918 0.132 Uiso 1 1 calc GR . . . .
C24 C 0.6521(9) 0.4173(6) 0.3530(2) 0.0752(19) Uani 1 1 d . . . . .
H24A H 0.750217 0.455642 0.365538 0.113 Uiso 1 1 calc GR . . . .
H24B H 0.610930 0.454896 0.322472 0.113 Uiso 1 1 calc GR . . . .
H24C H 0.680469 0.340754 0.344458 0.113 Uiso 1 1 calc GR . . . .
C25 C 0.1534(11) 0.8510(5) 0.4072(3) 0.092(3) Uani 1 1 d . . . . .
H25A H 0.035923 0.832852 0.407740 0.138 Uiso 1 1 calc GR . . . .
H25B H 0.177440 0.897095 0.377431 0.138 Uiso 1 1 calc GR . . . .
H25C H 0.182415 0.891281 0.438282 0.138 Uiso 1 1 calc GR . . . .
Cl1 Cl -0.10796(16) 0.62920(10) 0.42965(5) 0.0472(3) Uani 1 1 d . . . . .
Cl2 Cl -0.0088(3) 0.5708(2) 0.71781(6) 0.1090(8) Uani 1 1 d . . . . .
N1 N 0.1163(6) 0.4848(3) 0.49535(14) 0.0388(9) Uani 1 1 d . . . . .
N2 N 0.0618(6) 0.3913(3) 0.47491(14) 0.0392(9) Uani 1 1 d . . . . .
N3 N 0.0956(5) 0.4041(3) 0.42518(14) 0.0365(8) Uani 1 1 d . . . . .
N4 N 0.1119(5) 0.3239(3) 0.34430(14) 0.0384(9) Uani 1 1 d . . . . .
Ru01 Ru 0.18003(5) 0.57023(3) 0.42656(2) 0.03385(11) Uani 1 1 d . . . . .

loop_
_atom_site_aniso_label
_atom_site_aniso_U_11
_atom_site_aniso_U_22
_atom_site_aniso_U_33
_atom_site_aniso_U_23
_atom_site_aniso_U_13
_atom_site_aniso_U_12
C1 0.037(3) 0.0274(19) 0.041(2) 0.0000(17) 0.000(2) -0.0005(19)
C2 0.055(3) 0.036(2) 0.043(2) 0.0005(19) 0.008(2) -0.005(2)
C3 0.057(4) 0.034(2) 0.055(3) 0.000(2) 0.008(3) -0.011(2)
C4 0.045(3) 0.035(2) 0.046(2) -0.0052(19) 0.002(2) -0.002(2)
C5 0.069(4) 0.039(2) 0.062(3) -0.011(2) 0.002(3) -0.014(3)
C6 0.084(5) 0.053(3) 0.054(3) -0.020(3) -0.002(3) -0.005(3)
C7 0.086(5) 0.062(3) 0.044(3) -0.011(2) 0.009(3) -0.001(3)
C8 0.068(4) 0.044(2) 0.043(2) -0.001(2) 0.006(3) -0.007(3)
C9 0.042(3) 0.034(2) 0.041(2) -0.0025(18) -0.001(2) -0.001(2)
C10 0.039(3) 0.043(2) 0.033(2) -0.0004(18) 0.000(2) 0.005(2)
C11 0.043(3) 0.047(2) 0.039(2) -0.0005(19) -0.005(2) 0.001(2)
C12 0.051(3) 0.065(3) 0.043(2) -0.013(2) -0.006(2) 0.000(3)
C13 0.057(4) 0.095(4) 0.035(2) -0.005(3) 0.000(3) 0.001(4)
C14 0.060(4) 0.080(4) 0.043(2) 0.009(3) 0.008(3) -0.014(4)
C15 0.061(4) 0.053(3) 0.045(2) 0.001(3) 0.002(2) -0.004(3)
C16 0.032(3) 0.046(2) 0.047(2) -0.002(2) 0.002(2) -0.004(2)
C17 0.046(3) 0.052(2) 0.0371(19) -0.0031(19) 0.005(2) -0.006(3)
C18 0.052(3) 0.054(3) 0.050(2) 0.019(2) 0.010(3) -0.004(3)
C19 0.050(3) 0.031(2) 0.080(3) 0.003(2) 0.015(3) -0.007(2)
C20 0.051(4) 0.051(3) 0.056(3) -0.015(2) 0.011(3) -0.020(3)
C21 0.033(3) 0.059(3) 0.050(3) 0.002(2) -0.002(2) -0.010(2)
C22 0.047(3) 0.055(3) 0.087(4) 0.003(3) 0.010(3) 0.003(3)
C23 0.086(6) 0.071(4) 0.108(6) 0.047(4) 0.021(5) 0.010(4)
C24 0.064(4) 0.094(5) 0.068(3) -0.021(3) -0.002(3) 0.026(4)
C25 0.086(6) 0.037(3) 0.153(7) 0.008(4) 0.040(6) -0.002(3)
Cl1 0.0413(6) 0.0448(6) 0.0557(6) -0.0032(6) 0.0010(6) 0.0014(5)
Cl2 0.1049(16) 0.181(2) 0.0413(7) -0.0269(11) 0.0158(8) -0.0376(18)
N1 0.047(3) 0.0347(18) 0.0352(17) -0.0010(15) 0.0004(18) -0.0032(18)
N2 0.046(3) 0.0346(17) 0.0364(18) 0.0006(15) 0.0022(18) -0.0012(18)
N3 0.042(2) 0.0330(16) 0.0346(16) -0.0001(16) 0.0003(17) -0.0037(15)
N4 0.045(2) 0.0318(17) 0.0379(17) -0.0008(15) 0.0017(17) -0.0033(17)
Ru01 0.0370(2) 0.03112(15) 0.03343(15) -0.00248(13) 0.00101(14) -0.00424(15)

loop_
_atom_type_symbol
_atom_type_description
_atom_type_scat_dispersion_real
_atom_type_scat_dispersion_imag
_atom_type_scat_source
C C 0.0181 0.0091 'International Tables Vol C Tables 4.2.6.8 and 6.1.1.4'
H H 0.0000 0.0000 'International Tables Vol C Tables 4.2.6.8 and 6.1.1.4'
N N 0.0311 0.0180 'International Tables Vol C Tables 4.2.6.8 and 6.1.1.4'
Cl Cl 0.3639 0.7018 'International Tables Vol C Tables 4.2.6.8 and 6.1.1.4'
Ru Ru 0.0552 3.2960 'International Tables Vol C Tables 4.2.6.8 and 6.1.1.4'

loop_
_geom_angle_atom_site_label_1
_geom_angle_atom_site_label_2
_geom_angle_atom_site_label_3
_geom_angle
_geom_angle_site_symmetry_1
_geom_angle_site_symmetry_3
_geom_angle_publ_flag
N3 C1 C2 121.3(4) . . ?
N4 C1 C2 123.7(4) . . ?
N4 C1 N3 114.9(4) . . ?
C1 C2 H2 120.7 . . ?
C3 C2 C1 118.7(4) . . ?
C3 C2 H2 120.7 . . ?
C2 C3 H3 119.6 . . ?
C2 C3 C4 120.7(5) . . ?
C4 C3 H3 119.6 . . ?
C5 C4 C3 124.1(5) . . ?
C5 C4 C9 119.5(5) . . ?
C9 C4 C3 116.4(4) . . ?
C4 C5 H5 119.3 . . ?
C6 C5 C4 121.4(5) . . ?
C6 C5 H5 119.3 . . ?
C5 C6 H6 120.4 . . ?
C5 C6 C7 119.3(5) . . ?
C7 C6 H6 120.4 . . ?
C6 C7 H7 119.4 . . ?
C8 C7 C6 121.1(5) . . ?
C8 C7 H7 119.4 . . ?
C7 C8 H8 119.8 . . ?
C7 C8 C9 120.4(5) . . ?
C9 C8 H8 119.8 . . ?
C4 C9 C8 118.2(4) . . ?
N4 C9 C4 123.4(4) . . ?
N4 C9 C8 118.3(4) . . ?
C11 C10 C15 119.4(4) . . ?
C11 C10 N1 118.4(4) . . ?
C15 C10 N1 122.2(4) . . ?
C10 C11 H11 119.8 . . ?
C10 C11 C12 120.4(5) . . ?
C12 C11 H11 119.8 . . ?
C11 C12 H12 120.4 . . ?
C13 C12 C11 119.2(5) . . ?
C13 C12 H12 120.4 . . ?
C12 C13 C14 121.6(5) . . ?
C12 C13 Cl2 119.8(5) . . ?
C14 C13 Cl2 118.5(5) . . ?
C13 C14 H14 120.4 . . ?
C15 C14 C13 119.3(5) . . ?
C15 C14 H14 120.4 . . ?
C10 C15 H15 120.0 . . ?
C14 C15 C10 120.0(5) . . ?
C14 C15 H15 120.0 . . ?
C17 C16 C22 118.8(5) . . ?
C17 C16 Ru01 70.4(3) . . ?
C21 C16 C17 116.8(5) . . ?
C21 C16 C22 124.2(5) . . ?
C21 C16 Ru01 69.9(3) . . ?
C22 C16 Ru01 126.8(4) . . ?
C16 C17 H17 119.4 . . ?
C16 C17 Ru01 71.6(3) . . ?
C18 C17 C16 121.2(4) . . ?
C18 C17 H17 119.4 . . ?
C18 C17 Ru01 71.8(3) . . ?
Ru01 C17 H17 129.8 . . ?
C17 C18 H18 119.4 . . ?
C17 C18 C19 121.1(5) . . ?
C17 C18 Ru01 70.7(3) . . ?
C19 C18 H18 119.4 . . ?
C19 C18 Ru01 72.4(3) . . ?
Ru01 C18 H18 130.0 . . ?
C18 C19 C25 120.2(6) . . ?
C18 C19 Ru01 69.7(3) . . ?
C20 C19 C18 117.8(5) . . ?
C20 C19 C25 122.0(6) . . ?
C20 C19 Ru01 70.9(3) . . ?
C25 C19 Ru01 128.9(4) . . ?
C19 C20 H20 119.8 . . ?
C19 C20 C21 120.4(5) . . ?
C19 C20 Ru01 72.4(3) . . ?
C21 C20 H20 119.8 . . ?
C21 C20 Ru01 69.3(3) . . ?
Ru01 C20 H20 131.4 . . ?
C16 C21 C20 122.6(5) . . ?
C16 C21 H21 118.7 . . ?
C16 C21 Ru01 72.5(3) . . ?
C20 C21 H21 118.7 . . ?
C20 C21 Ru01 72.8(3) . . ?
Ru01 C21 H21 128.3 . . ?
C16 C22 H22 106.7 . . ?
C23 C22 C16 112.4(5) . . ?
C23 C22 H22 106.7 . . ?
C24 C22 C16 111.0(5) . . ?
C24 C22 H22 106.7 . . ?
C24 C22 C23 112.9(6) . . ?
C22 C23 H23A 109.5 . . ?
C22 C23 H23B 109.5 . . ?
C22 C23 H23C 109.5 . . ?
H23A C23 H23B 109.5 . . ?
H23A C23 H23C 109.5 . . ?
H23B C23 H23C 109.5 . . ?
C22 C24 H24A 109.5 . . ?
C22 C24 H24B 109.5 . . ?
C22 C24 H24C 109.5 . . ?
H24A C24 H24B 109.5 . . ?
H24A C24 H24C 109.5 . . ?
H24B C24 H24C 109.5 . . ?
C19 C25 H25A 109.5 . . ?
C19 C25 H25B 109.5 . . ?
C19 C25 H25C 109.5 . . ?
H25A C25 H25B 109.5 . . ?
H25A C25 H25C 109.5 . . ?
H25B C25 H25C 109.5 . . ?
C10 N1 Ru01 142.2(3) . . ?
N2 N1 C10 117.5(4) . . ?
N2 N1 Ru01 98.7(3) . . ?
N1 N2 N3 103.1(3) . . ?
C1 N3 Ru01 144.0(3) . . ?
N2 N3 C1 116.8(4) . . ?
N2 N3 Ru01 99.1(3) . . ?
C1 N4 C9 117.1(4) . . ?
C16 Ru01 C19 81.4(2) . . ?
C16 Ru01 C20 68.4(2) . . ?
C16 Ru01 Cl1 161.87(13) . . ?
C17 Ru01 C16 37.98(18) . . ?
C17 Ru01 C18 37.5(2) . . ?
C17 Ru01 C19 68.2(2) . . ?
C17 Ru01 C20 79.72(19) . . ?
C17 Ru01 Cl1 123.93(14) . . ?
C18 Ru01 C16 68.3(2) . . ?
C18 Ru01 C19 37.9(2) . . ?
C18 Ru01 C20 66.9(2) . . ?
C18 Ru01 Cl1 94.95(16) . . ?
C19 Ru01 Cl1 89.54(17) . . ?
C20 Ru01 C19 36.8(2) . . ?
C20 Ru01 Cl1 112.48(16) . . ?
C21 Ru01 C16 37.56(19) . . ?
C21 Ru01 C17 67.40(19) . . ?
C21 Ru01 C18 79.6(2) . . ?
C21 Ru01 C19 67.7(2) . . ?
C21 Ru01 C20 37.9(2) . . ?
C21 Ru01 Cl1 149.60(15) . . ?
N1 Ru01 C16 114.09(18) . . ?
N1 Ru01 C17 146.92(17) . . ?
N1 Ru01 C18 174.58(18) . . ?
N1 Ru01 C19 136.85(18) . . ?
N1 Ru01 C20 109.08(18) . . ?
N1 Ru01 C21 99.46(18) . . ?
N1 Ru01 Cl1 83.20(12) . . ?
N3 Ru01 C16 96.17(17) . . ?
N3 Ru01 C17 100.01(17) . . ?
N3 Ru01 C18 126.46(18) . . ?
N3 Ru01 C19 163.79(18) . . ?
N3 Ru01 C20 155.6(2) . . ?
N3 Ru01 C21 119.27(19) . . ?
N3 Ru01 Cl1 88.16(12) . . ?
N3 Ru01 N1 58.69(14) . . ?

loop_
_geom_bond_atom_site_label_1
_geom_bond_atom_site_label_2
_geom_bond_distance
_geom_bond_site_symmetry_2
_geom_bond_publ_flag
C1 C2 1.426(6) . ?
C1 N3 1.399(5) . ?
C1 N4 1.319(6) . ?
C2 H2 0.9300 . ?
C2 C3 1.335(7) . ?
C3 H3 0.9300 . ?
C3 C4 1.424(7) . ?
C4 C5 1.408(7) . ?
C4 C9 1.409(6) . ?
C5 H5 0.9300 . ?
C5 C6 1.358(8) . ?
C6 H6 0.9300 . ?
C6 C7 1.395(9) . ?
C7 H7 0.9300 . ?
C7 C8 1.374(7) . ?
C8 H8 0.9300 . ?
C8 C9 1.413(6) . ?
C9 N4 1.371(6) . ?
C10 C11 1.387(7) . ?
C10 C15 1.403(7) . ?
C10 N1 1.403(5) . ?
C11 H11 0.9300 . ?
C11 C12 1.389(6) . ?
C12 H12 0.9300 . ?
C12 C13 1.368(8) . ?
C13 C14 1.388(9) . ?
C13 Cl2 1.738(5) . ?
C14 H14 0.9300 . ?
C14 C15 1.377(7) . ?
C15 H15 0.9300 . ?
C16 C17 1.420(7) . ?
C16 C21 1.400(7) . ?
C16 C22 1.533(7) . ?
C16 Ru01 2.190(5) . ?
C17 H17 0.9300 . ?
C17 C18 1.401(7) . ?
C17 Ru01 2.173(4) . ?
C18 H18 0.9300 . ?
C18 C19 1.430(8) . ?
C18 Ru01 2.187(5) . ?
C19 C20 1.395(8) . ?
C19 C25 1.500(8) . ?
C19 Ru01 2.222(5) . ?
C20 H20 0.9300 . ?
C20 C21 1.416(8) . ?
C20 Ru01 2.202(5) . ?
C21 H21 0.9300 . ?
C21 Ru01 2.156(5) . ?
C22 H22 0.9800 . ?
C22 C23 1.516(10) . ?
C22 C24 1.513(8) . ?
C23 H23A 0.9600 . ?
C23 H23B 0.9600 . ?
C23 H23C 0.9600 . ?
C24 H24A 0.9600 . ?
C24 H24B 0.9600 . ?
C24 H24C 0.9600 . ?
C25 H25A 0.9600 . ?
C25 H25B 0.9600 . ?
C25 H25C 0.9600 . ?
Cl1 Ru01 2.3984(13) . ?
N1 N2 1.301(5) . ?
N1 Ru01 2.101(4) . ?
N2 N3 1.316(5) . ?
N3 Ru01 2.082(3) . ?
